data_4080059
loop_
_publ_author_name
'Eller, Christina'
'Kehr, Gerald'
'Daniliuc, Constantin G.'
'Fr\"ohlich, Roland'
'Erker, Gerhard'

_publ_section_title
;
 Facile 1,1-Carboboration Reactions of Acetylenic Thioethers
;
_journal_issue 2
_journal_name_full Organometallics
_journal_page_first 384
_journal_paper_doi 10.1021/om400016t
_journal_volume 32
_journal_year 2013
_chemical_formula_sum 'C41 H18 B F15 S'
_chemical_formula_weight 838.42
_chemical_name_systematic
; 
 ? 
;
_space_group_IT_number 14
_symmetry_cell_setting monoclinic
_symmetry_space_group_name_Hall '-P 2yn'
_symmetry_space_group_name_H-M 'P 1 21/n 1'
_atom_sites_solution_hydrogens geom
_atom_sites_solution_primary direct
_atom_sites_solution_secondary difmap
_audit_creation_method SHELXL-97
_cell_angle_alpha 90.00
_cell_angle_beta 106.072(2)
_cell_angle_gamma 90.00
_cell_formula_units_Z 4
_cell_length_a 11.7157(3)
_cell_length_b 20.1899(8)
_cell_length_c 15.8328(7)
_cell_measurement_reflns_used 5980
_cell_measurement_temperature 223(2)
_cell_measurement_theta_max 68.25
_cell_measurement_theta_min 0.88
_cell_volume 3598.7(2)
_computing_cell_refinement 'Collect (Nonius B.V., 1998)'
_computing_data_collection 'Collect (Nonius B.V., 1998)'
_computing_data_reduction 'Denzo-SMN (Otwinowski & Minor, 1997)'
_computing_molecular_graphics 'XP (BrukerAXS, 2000)'
_computing_publication_material 'SHELXL-97 (Sheldrick, 1997)'
_computing_structure_refinement 'SHELXL-97 (Sheldrick, 1997)'
_computing_structure_solution 'SHELXS-97 (Sheldrick, 1990)'
_diffrn_ambient_temperature 223(2)
_diffrn_measured_fraction_theta_full 0.974
_diffrn_measured_fraction_theta_max 0.974
_diffrn_measurement_device_type 'nonius KappaCCD APEXII'
_diffrn_measurement_method '\w and \f scans'
_diffrn_radiation_monochromator graphite
_diffrn_radiation_source 'fine-focus sealed tube'
_diffrn_radiation_type CuK\a
_diffrn_radiation_wavelength 1.54178
_diffrn_reflns_av_R_equivalents 0.044
_diffrn_reflns_av_sigmaI/netI 0.0260
_diffrn_reflns_limit_h_max 13
_diffrn_reflns_limit_h_min -13
_diffrn_reflns_limit_k_max 24
_diffrn_reflns_limit_k_min -23
_diffrn_reflns_limit_l_max 17
_diffrn_reflns_limit_l_min -18
_diffrn_reflns_number 26938
_diffrn_reflns_theta_full 66.90
_diffrn_reflns_theta_max 66.90
_diffrn_reflns_theta_min 4.38
_exptl_absorpt_coefficient_mu 1.798
_exptl_absorpt_correction_T_max 0.8695
_exptl_absorpt_correction_T_min 0.6620
_exptl_absorpt_correction_type multi-scan
_exptl_absorpt_process_details 'Denzo (Otwinowski, Borek, Majewski & Minor, 2003)'
_exptl_crystal_colour colourless
_exptl_crystal_density_diffrn 1.547
_exptl_crystal_density_method 'not measured'
_exptl_crystal_description column
_exptl_crystal_F_000 1680
_exptl_crystal_size_max 0.25
_exptl_crystal_size_mid 0.10
_exptl_crystal_size_min 0.08
_refine_diff_density_max 0.224
_refine_diff_density_min -0.233
_refine_diff_density_rms 0.043
_refine_ls_extinction_method none
_refine_ls_goodness_of_fit_ref 1.037
_refine_ls_hydrogen_treatment constr
_refine_ls_matrix_type full
_refine_ls_number_parameters 524
_refine_ls_number_reflns 6227
_refine_ls_number_restraints 0
_refine_ls_restrained_S_all 1.037
_refine_ls_R_factor_all 0.0487
_refine_ls_R_factor_gt 0.0406
_refine_ls_shift/su_max 0.002
_refine_ls_shift/su_mean 0.000
_refine_ls_structure_factor_coef Fsqd
_refine_ls_weighting_details 'calc w=1/[\s^2^(Fo^2^)+(0.0479P)^2^+1.9806P] where P=(Fo^2^+2Fc^2^)/3'
_refine_ls_weighting_scheme calc
_refine_ls_wR_factor_gt 0.0982
_refine_ls_wR_factor_ref 0.1040
_reflns_number_gt 5381
_reflns_number_total 6227
_reflns_threshold_expression >2sigma(I)
_cod_data_source_file om400016t_si_004.cif
_cod_data_source_block erk6633
_cod_original_sg_symbol_H-M P21/n
_cod_database_code 4080059

loop_
_symmetry_equiv_pos_as_xyz
'x, y, z'
'-x+1/2, y+1/2, -z+1/2'
'-x, -y, -z'
'x-1/2, -y-1/2, z-1/2'

loop_
_atom_site_label
_atom_site_type_symbol
_atom_site_fract_x
_atom_site_fract_y
_atom_site_fract_z
_atom_site_U_iso_or_equiv
_atom_site_adp_type
_atom_site_occupancy
_atom_site_symmetry_multiplicity
_atom_site_calc_flag
_atom_site_refinement_flags
S1 S 0.11678(4) 0.19536(2) 0.28581(3) 0.03134(12) Uani 1 1 d .
B1 B 0.30572(18) 0.09086(10) 0.24615(14) 0.0307(5) Uani 1 1 d .
C1 C 0.14894(16) 0.18500(9) 0.18151(12) 0.0301(4) Uani 1 1 d .
C2 C 0.22646(16) 0.14025(9) 0.17038(12) 0.0295(4) Uani 1 1 d .
C3 C 0.24896(16) 0.08457(9) 0.32707(12) 0.0312(4) Uani 1 1 d .
H3 H 0.2720 0.0467 0.3621 0.037 Uiso 1 1 calc R
C4 C 0.17438(16) 0.12454(9) 0.35244(12) 0.0309(4) Uani 1 1 d .
C11 C -0.04049(17) 0.18063(11) 0.25222(13) 0.0383(5) Uani 1 1 d .
C12 C -0.0846(2) 0.11862(12) 0.22549(16) 0.0521(6) Uani 1 1 d .
H12 H -0.0331 0.0826 0.2274 0.063 Uiso 1 1 calc R
C13 C -0.2062(2) 0.11050(16) 0.1959(2) 0.0697(8) Uani 1 1 d .
H13 H -0.2382 0.0683 0.1786 0.084 Uiso 1 1 calc R
C14 C -0.2806(2) 0.16391(19) 0.1915(2) 0.0751(9) Uani 1 1 d .
H14 H -0.3632 0.1582 0.1699 0.090 Uiso 1 1 calc R
C15 C -0.2353(2) 0.22495(17) 0.21812(19) 0.0685(8) Uani 1 1 d .
H15 H -0.2872 0.2609 0.2154 0.082 Uiso 1 1 calc R
C16 C -0.1135(2) 0.23481(13) 0.24924(15) 0.0507(6) Uani 1 1 d .
H16 H -0.0819 0.2769 0.2676 0.061 Uiso 1 1 calc R
C21 C 0.08406(17) 0.23880(9) 0.12298(12) 0.0335(4) Uani 1 1 d .
C22 C -0.01810(18) 0.22688(11) 0.05583(13) 0.0429(5) Uani 1 1 d .
H22 H -0.0443 0.1832 0.0414 0.052 Uiso 1 1 calc R
C23 C -0.0814(2) 0.27980(13) 0.01001(15) 0.0540(6) Uani 1 1 d .
H23 H -0.1505 0.2718 -0.0359 0.065 Uiso 1 1 calc R
C24 C -0.0445(2) 0.34323(13) 0.03070(17) 0.0604(7) Uani 1 1 d .
H24 H -0.0895 0.3787 0.0002 0.072 Uiso 1 1 calc R
C25 C 0.0581(3) 0.35563(12) 0.09602(18) 0.0617(7) Uani 1 1 d .
H25 H 0.0842 0.3994 0.1093 0.074 Uiso 1 1 calc R
C26 C 0.1231(2) 0.30336(11) 0.14209(15) 0.0483(5) Uani 1 1 d .
H26 H 0.1937 0.3116 0.1864 0.058 Uiso 1 1 calc R
C31 C 0.23798(16) 0.13422(9) 0.07884(12) 0.0312(4) Uani 1 1 d .
C32 C 0.32754(17) 0.16472(9) 0.05135(13) 0.0344(4) Uani 1 1 d .
F32 F 0.40329(10) 0.20545(6) 0.10676(8) 0.0473(3) Uani 1 1 d .
C33 C 0.34349(19) 0.15406(10) -0.03044(14) 0.0406(5) Uani 1 1 d .
F33 F 0.43042(12) 0.18565(7) -0.05441(9) 0.0578(4) Uani 1 1 d .
C34 C 0.2702(2) 0.11121(11) -0.08762(14) 0.0449(5) Uani 1 1 d .
F34 F 0.28505(14) 0.10069(8) -0.16736(9) 0.0690(4) Uani 1 1 d .
C35 C 0.1798(2) 0.08002(11) -0.06321(14) 0.0441(5) Uani 1 1 d .
F35 F 0.10716(13) 0.03814(8) -0.11890(9) 0.0665(4) Uani 1 1 d .
C36 C 0.16426(17) 0.09246(10) 0.01832(13) 0.0367(4) Uani 1 1 d .
F36 F 0.07448(11) 0.06143(6) 0.04016(8) 0.0512(3) Uani 1 1 d .
C41 C 0.31182(17) 0.01947(9) 0.19741(13) 0.0326(4) Uani 1 1 d .
C42 C 0.39068(17) 0.00617(9) 0.14817(14) 0.0370(4) Uani 1 1 d .
F42 F 0.47630(11) 0.05102(6) 0.14635(9) 0.0490(3) Uani 1 1 d .
C43 C 0.3878(2) -0.04983(11) 0.09835(16) 0.0472(5) Uani 1 1 d .
F43 F 0.46534(14) -0.05769(7) 0.05011(11) 0.0712(4) Uani 1 1 d .
C44 C 0.3035(2) -0.09730(11) 0.09653(16) 0.0521(6) Uani 1 1 d .
F44 F 0.29890(16) -0.15277(7) 0.04829(12) 0.0799(5) Uani 1 1 d .
C45 C 0.2233(2) -0.08751(10) 0.14384(16) 0.0493(6) Uani 1 1 d .
F45 F 0.13915(15) -0.13344(7) 0.14197(12) 0.0760(5) Uani 1 1 d .
C46 C 0.22812(18) -0.03014(10) 0.19184(14) 0.0386(5) Uani 1 1 d .
F46 F 0.14337(12) -0.02298(7) 0.23414(9) 0.0562(4) Uani 1 1 d .
C51 C 0.43946(16) 0.12094(9) 0.29582(12) 0.0328(4) Uani 1 1 d .
C52 C 0.53196(19) 0.08084(10) 0.34101(15) 0.0446(5) Uani 1 1 d .
F52 F 0.51792(13) 0.01438(6) 0.33972(11) 0.0668(4) Uani 1 1 d .
C53 C 0.6410(2) 0.10415(12) 0.39081(17) 0.0555(6) Uani 1 1 d .
F53 F 0.72585(14) 0.06185(9) 0.43281(14) 0.0953(6) Uani 1 1 d .
C54 C 0.66210(19) 0.17092(12) 0.39838(16) 0.0508(6) Uani 1 1 d .
F54 F 0.76702(12) 0.19424(8) 0.44633(12) 0.0800(5) Uani 1 1 d .
C55 C 0.57293(19) 0.21292(10) 0.35705(14) 0.0423(5) Uani 1 1 d .
F55 F 0.59052(12) 0.27886(6) 0.36479(10) 0.0613(4) Uani 1 1 d .
C56 C 0.46545(17) 0.18800(9) 0.30879(13) 0.0347(4) Uani 1 1 d .
F56 F 0.38154(10) 0.23421(5) 0.27547(8) 0.0476(3) Uani 1 1 d .
C61 C 0.13366(16) 0.12230(10) 0.43304(12) 0.0337(4) Uani 1 1 d .
C62 C 0.0956(2) 0.17805(11) 0.46872(14) 0.0442(5) Uani 1 1 d .
H62 H 0.0962 0.2194 0.4416 0.053 Uiso 1 1 calc R
C63 C 0.0569(2) 0.17400(12) 0.54315(15) 0.0493(6) Uani 1 1 d .
H63 H 0.0298 0.2125 0.5648 0.059 Uiso 1 1 calc R
C64 C 0.0569(2) 0.11507(12) 0.58668(15) 0.0492(5) Uani 1 1 d .
C65 C 0.0967(3) 0.05979(13) 0.55202(17) 0.0644(7) Uani 1 1 d .
H65 H 0.0990 0.0189 0.5807 0.077 Uiso 1 1 calc R
C66 C 0.1334(2) 0.06300(11) 0.47624(16) 0.0544(6) Uani 1 1 d .
H66 H 0.1584 0.0242 0.4538 0.065 Uiso 1 1 calc R
C67 C 0.0107(3) 0.11065(17) 0.66646(19) 0.0766(9) Uani 1 1 d .
H67A H -0.0754 0.1125 0.6482 0.115 Uiso 1 1 calc R
H67B H 0.0415 0.1474 0.7056 0.115 Uiso 1 1 calc R
H67C H 0.0362 0.0692 0.6969 0.115 Uiso 1 1 calc R

loop_
_atom_site_aniso_label
_atom_site_aniso_U_11
_atom_site_aniso_U_22
_atom_site_aniso_U_33
_atom_site_aniso_U_23
_atom_site_aniso_U_13
_atom_site_aniso_U_12
S1 0.0334(2) 0.0310(2) 0.0302(2) 0.00085(18) 0.00959(19) 0.00454(18)
B1 0.0293(11) 0.0273(10) 0.0368(11) 0.0000(9) 0.0111(9) 0.0006(8)
C1 0.0296(9) 0.0313(9) 0.0295(9) 0.0002(7) 0.0086(8) -0.0027(7)
C2 0.0274(9) 0.0287(9) 0.0328(10) -0.0029(8) 0.0088(8) -0.0055(7)
C3 0.0313(10) 0.0283(9) 0.0335(10) 0.0031(8) 0.0079(8) 0.0000(8)
C4 0.0321(10) 0.0295(9) 0.0311(10) 0.0013(8) 0.0084(8) 0.0007(8)
C11 0.0311(10) 0.0530(12) 0.0326(10) 0.0047(9) 0.0117(8) 0.0063(9)
C12 0.0390(12) 0.0561(14) 0.0613(15) -0.0033(12) 0.0142(11) -0.0015(10)
C13 0.0436(14) 0.086(2) 0.0785(19) -0.0075(16) 0.0144(13) -0.0126(14)
C14 0.0355(13) 0.115(3) 0.0745(19) -0.0011(18) 0.0144(13) 0.0007(16)
C15 0.0432(14) 0.098(2) 0.0683(17) 0.0098(16) 0.0214(13) 0.0291(15)
C16 0.0450(13) 0.0627(15) 0.0478(13) 0.0044(11) 0.0185(10) 0.0163(11)
C21 0.0336(10) 0.0373(10) 0.0311(10) 0.0034(8) 0.0116(8) 0.0057(8)
C22 0.0412(12) 0.0492(12) 0.0370(11) 0.0026(9) 0.0085(9) 0.0022(10)
C23 0.0449(13) 0.0710(17) 0.0415(12) 0.0127(11) 0.0044(10) 0.0140(12)
C24 0.0694(16) 0.0583(16) 0.0510(14) 0.0197(12) 0.0126(13) 0.0273(13)
C25 0.0828(19) 0.0381(12) 0.0595(16) 0.0084(11) 0.0118(14) 0.0096(12)
C26 0.0540(13) 0.0375(11) 0.0476(13) 0.0069(10) 0.0043(10) 0.0027(10)
C31 0.0319(10) 0.0294(9) 0.0332(10) 0.0018(8) 0.0107(8) 0.0040(8)
C32 0.0351(10) 0.0314(10) 0.0380(11) 0.0003(8) 0.0121(9) 0.0000(8)
F32 0.0473(7) 0.0500(7) 0.0484(7) -0.0050(6) 0.0197(6) -0.0174(6)
C33 0.0425(11) 0.0422(11) 0.0437(12) 0.0066(9) 0.0227(10) 0.0068(9)
F33 0.0640(8) 0.0629(8) 0.0608(8) 0.0069(7) 0.0410(7) -0.0024(7)
C34 0.0544(13) 0.0499(12) 0.0335(11) -0.0006(10) 0.0173(10) 0.0135(11)
F34 0.0860(10) 0.0895(11) 0.0382(7) -0.0086(7) 0.0285(7) 0.0098(9)
C35 0.0498(13) 0.0410(11) 0.0370(11) -0.0068(9) 0.0048(10) 0.0034(10)
F35 0.0749(10) 0.0718(9) 0.0458(8) -0.0229(7) 0.0051(7) -0.0133(8)
C36 0.0365(10) 0.0362(10) 0.0365(11) 0.0002(8) 0.0085(9) -0.0023(8)
F36 0.0466(7) 0.0558(8) 0.0506(7) -0.0063(6) 0.0124(6) -0.0194(6)
C41 0.0332(10) 0.0285(9) 0.0363(10) 0.0021(8) 0.0103(8) 0.0016(8)
C42 0.0372(11) 0.0284(10) 0.0481(12) 0.0024(9) 0.0164(9) 0.0016(8)
F42 0.0454(7) 0.0427(7) 0.0692(8) -0.0056(6) 0.0331(6) -0.0050(5)
C43 0.0543(13) 0.0390(12) 0.0543(13) -0.0043(10) 0.0249(11) 0.0095(10)
F43 0.0813(10) 0.0604(9) 0.0901(11) -0.0186(8) 0.0539(9) 0.0081(7)
C44 0.0664(15) 0.0327(11) 0.0577(14) -0.0131(10) 0.0178(12) 0.0026(11)
F44 0.1023(12) 0.0439(8) 0.0986(12) -0.0342(8) 0.0361(10) -0.0061(8)
C45 0.0558(14) 0.0316(11) 0.0579(14) -0.0027(10) 0.0115(11) -0.0120(10)
F45 0.0892(11) 0.0480(8) 0.0975(12) -0.0199(8) 0.0370(9) -0.0367(8)
C46 0.0415(11) 0.0354(10) 0.0416(11) 0.0007(9) 0.0160(9) -0.0033(9)
F46 0.0550(8) 0.0569(8) 0.0675(9) -0.0144(7) 0.0352(7) -0.0231(6)
C51 0.0316(10) 0.0332(10) 0.0343(10) -0.0001(8) 0.0103(8) 0.0000(8)
C52 0.0411(12) 0.0328(11) 0.0559(13) 0.0021(9) 0.0070(10) 0.0030(9)
F52 0.0597(8) 0.0329(7) 0.0898(11) 0.0093(7) -0.0094(8) 0.0052(6)
C53 0.0356(12) 0.0536(14) 0.0670(16) 0.0047(12) -0.0028(11) 0.0098(10)
F53 0.0554(9) 0.0690(10) 0.1287(16) 0.0090(10) -0.0292(10) 0.0203(8)
C54 0.0302(11) 0.0579(14) 0.0564(14) -0.0070(11) -0.0010(10) -0.0066(10)
F54 0.0390(8) 0.0781(11) 0.1026(13) -0.0106(9) -0.0143(8) -0.0092(7)
C55 0.0403(11) 0.0393(11) 0.0463(12) -0.0050(9) 0.0102(10) -0.0080(9)
F55 0.0561(8) 0.0416(7) 0.0766(10) -0.0108(7) 0.0024(7) -0.0152(6)
C56 0.0326(10) 0.0339(10) 0.0367(10) -0.0002(8) 0.0081(8) 0.0016(8)
F56 0.0427(7) 0.0299(6) 0.0599(8) -0.0052(5) -0.0030(6) 0.0041(5)
C61 0.0306(10) 0.0386(10) 0.0319(10) 0.0017(8) 0.0087(8) 0.0031(8)
C62 0.0529(13) 0.0436(12) 0.0395(11) 0.0057(9) 0.0183(10) 0.0119(10)
C63 0.0540(13) 0.0581(14) 0.0404(12) -0.0006(10) 0.0208(10) 0.0149(11)
C64 0.0492(13) 0.0645(15) 0.0383(12) 0.0042(11) 0.0193(10) 0.0047(11)
C65 0.098(2) 0.0533(14) 0.0551(15) 0.0183(12) 0.0427(15) 0.0097(14)
C66 0.0795(17) 0.0409(12) 0.0535(14) 0.0084(10) 0.0364(13) 0.0124(12)
C67 0.092(2) 0.096(2) 0.0565(16) 0.0077(15) 0.0442(16) 0.0031(18)

loop_
_atom_type_symbol
_atom_type_description
_atom_type_scat_dispersion_real
_atom_type_scat_dispersion_imag
_atom_type_scat_source
C C 0.0181 0.0091 'International Tables Vol C Tables 4.2.6.8 and 6.1.1.4'
H H 0.0000 0.0000 'International Tables Vol C Tables 4.2.6.8 and 6.1.1.4'
B B 0.0090 0.0039 'International Tables Vol C Tables 4.2.6.8 and 6.1.1.4'
F F 0.0727 0.0534 'International Tables Vol C Tables 4.2.6.8 and 6.1.1.4'
S S 0.3331 0.5567 'International Tables Vol C Tables 4.2.6.8 and 6.1.1.4'

loop_
_geom_angle_atom_site_label_1
_geom_angle_atom_site_label_2
_geom_angle_atom_site_label_3
_geom_angle
C4 S1 C11 103.31(9)
C4 S1 C1 107.81(8)
C11 S1 C1 99.61(9)
C3 B1 C2 110.93(15)
C3 B1 C41 112.74(15)
C2 B1 C41 106.22(15)
C3 B1 C51 101.31(15)
C2 B1 C51 113.18(15)
C41 B1 C51 112.61(15)
C2 C1 C21 131.51(17)
C2 C1 S1 121.63(15)
C21 C1 S1 106.53(13)
C1 C2 C31 115.62(17)
C1 C2 B1 125.99(17)
C31 C2 B1 118.36(15)
C4 C3 B1 130.19(17)
C4 C3 H3 114.9
B1 C3 H3 114.9
C3 C4 C61 129.52(17)
C3 C4 S1 118.52(14)
C61 C4 S1 111.87(13)
C12 C11 C16 122.2(2)
C12 C11 S1 120.62(16)
C16 C11 S1 117.01(18)
C11 C12 C13 118.5(2)
C11 C12 H12 120.8
C13 C12 H12 120.8
C14 C13 C12 120.2(3)
C14 C13 H13 119.9
C12 C13 H13 119.9
C15 C14 C13 120.4(2)
C15 C14 H14 119.8
C13 C14 H14 119.8
C14 C15 C16 120.9(3)
C14 C15 H15 119.6
C16 C15 H15 119.6
C11 C16 C15 117.7(3)
C11 C16 H16 121.2
C15 C16 H16 121.2
C22 C21 C26 119.58(19)
C22 C21 C1 122.27(18)
C26 C21 C1 117.92(18)
C21 C22 C23 119.4(2)
C21 C22 H22 120.3
C23 C22 H22 120.3
C24 C23 C22 120.7(2)
C24 C23 H23 119.6
C22 C23 H23 119.6
C23 C24 C25 120.3(2)
C23 C24 H24 119.8
C25 C24 H24 119.8
C24 C25 C26 119.7(2)
C24 C25 H25 120.1
C26 C25 H25 120.1
C25 C26 C21 120.1(2)
C25 C26 H26 119.9
C21 C26 H26 119.9
C36 C31 C32 115.75(17)
C36 C31 C2 120.89(16)
C32 C31 C2 123.13(17)
F32 C32 C33 118.27(17)
F32 C32 C31 119.19(17)
C33 C32 C31 122.54(19)
F33 C33 C34 119.96(19)
F33 C33 C32 120.21(19)
C34 C33 C32 119.83(19)
F34 C34 C33 120.1(2)
F34 C34 C35 120.2(2)
C33 C34 C35 119.60(19)
F35 C35 C36 120.5(2)
F35 C35 C34 120.06(19)
C36 C35 C34 119.46(19)
F36 C36 C35 118.08(18)
F36 C36 C31 119.12(17)
C35 C36 C31 122.79(19)
C46 C41 C42 113.12(17)
C46 C41 B1 122.72(17)
C42 C41 B1 123.64(16)
F42 C42 C43 115.94(18)
F42 C42 C41 119.52(17)
C43 C42 C41 124.53(19)
F43 C43 C44 120.04(19)
F43 C43 C42 120.6(2)
C44 C43 C42 119.3(2)
F44 C44 C45 120.3(2)
F44 C44 C43 120.5(2)
C45 C44 C43 119.19(19)
F45 C45 C44 119.8(2)
F45 C45 C46 120.6(2)
C44 C45 C46 119.6(2)
F46 C46 C45 116.10(18)
F46 C46 C41 119.67(17)
C45 C46 C41 124.23(19)
C52 C51 C56 112.68(18)
C52 C51 B1 122.15(17)
C56 C51 B1 124.41(16)
F52 C52 C51 119.92(18)
F52 C52 C53 115.82(19)
C51 C52 C53 124.2(2)
F53 C53 C54 119.5(2)
F53 C53 C52 120.5(2)
C54 C53 C52 120.0(2)
F54 C54 C55 121.0(2)
F54 C54 C53 120.7(2)
C55 C54 C53 118.3(2)
F55 C55 C54 119.55(19)
F55 C55 C56 120.38(19)
C54 C55 C56 120.07(19)
F56 C56 C55 114.80(17)
F56 C56 C51 120.56(17)
C55 C56 C51 124.61(19)
C66 C61 C62 117.19(19)
C66 C61 C4 119.95(18)
C62 C61 C4 122.85(18)
C63 C62 C61 121.3(2)
C63 C62 H62 119.4
C61 C62 H62 119.4
C64 C63 C62 121.7(2)
C64 C63 H63 119.1
C62 C63 H63 119.1
C63 C64 C65 117.0(2)
C63 C64 C67 121.4(2)
C65 C64 C67 121.6(2)
C64 C65 C66 121.8(2)
C64 C65 H65 119.1
C66 C65 H65 119.1
C61 C66 C65 121.0(2)
C61 C66 H66 119.5
C65 C66 H66 119.5
C64 C67 H67A 109.5
C64 C67 H67B 109.5
H67A C67 H67B 109.5
C64 C67 H67C 109.5
H67A C67 H67C 109.5
H67B C67 H67C 109.5

loop_
_geom_bond_atom_site_label_1
_geom_bond_atom_site_label_2
_geom_bond_distance
S1 C4 1.7941(18)
S1 C11 1.795(2)
S1 C1 1.8047(18)
B1 C3 1.604(3)
B1 C2 1.637(3)
B1 C41 1.646(3)
B1 C51 1.661(3)
C1 C2 1.327(3)
C1 C21 1.492(3)
C2 C31 1.497(3)
C3 C4 1.331(3)
C3 H3 0.9400
C4 C61 1.482(3)
C11 C12 1.376(3)
C11 C16 1.382(3)
C12 C13 1.380(3)
C12 H12 0.9400
C13 C14 1.376(4)
C13 H13 0.9400
C14 C15 1.362(4)
C14 H14 0.9400
C15 C16 1.389(4)
C15 H15 0.9400
C16 H16 0.9400
C21 C22 1.384(3)
C21 C26 1.387(3)
C22 C23 1.386(3)
C22 H22 0.9400
C23 C24 1.362(4)
C23 H23 0.9400
C24 C25 1.375(4)
C24 H24 0.9400
C25 C26 1.385(3)
C25 H25 0.9400
C26 H26 0.9400
C31 C36 1.385(3)
C31 C32 1.387(3)
C32 F32 1.343(2)
C32 C33 1.375(3)
C33 F33 1.342(2)
C33 C34 1.370(3)
C34 F34 1.338(2)
C34 C35 1.376(3)
C35 F35 1.342(2)
C35 C36 1.375(3)
C36 F36 1.349(2)
C41 C46 1.387(3)
C41 C42 1.390(3)
C42 F42 1.358(2)
C42 C43 1.374(3)
C43 F43 1.348(3)
C43 C44 1.371(3)
C44 F44 1.348(2)
C44 C45 1.368(3)
C45 F45 1.348(2)
C45 C46 1.378(3)
C46 F46 1.350(2)
C51 C52 1.383(3)
C51 C56 1.390(3)
C52 F52 1.351(2)
C52 C53 1.384(3)
C53 F53 1.340(3)
C53 C54 1.370(3)
C54 F54 1.339(2)
C54 C55 1.364(3)
C55 F55 1.347(2)
C55 C56 1.375(3)
C56 F56 1.352(2)
C61 C66 1.379(3)
C61 C62 1.387(3)
C62 C63 1.377(3)
C62 H62 0.9400
C63 C64 1.375(3)
C63 H63 0.9400
C64 C65 1.380(3)
C64 C67 1.509(3)
C65 C66 1.383(3)
C65 H65 0.9400
C66 H66 0.9400
C67 H67A 0.9700
C67 H67B 0.9700
C67 H67C 0.9700

loop_
_geom_torsion_atom_site_label_1
_geom_torsion_atom_site_label_2
_geom_torsion_atom_site_label_3
_geom_torsion_atom_site_label_4
_geom_torsion
C4 S1 C1 C2 -14.52(18)
C11 S1 C1 C2 -121.95(16)
C4 S1 C1 C21 171.37(12)
C11 S1 C1 C21 63.93(14)
C21 C1 C2 C31 -11.5(3)
S1 C1 C2 C31 176.07(13)
C21 C1 C2 B1 170.36(18)
S1 C1 C2 B1 -2.1(3)
C3 B1 C2 C1 19.4(3)
C41 B1 C2 C1 142.28(18)
C51 B1 C2 C1 -93.7(2)
C3 B1 C2 C31 -158.68(15)
C41 B1 C2 C31 -35.8(2)
C51 B1 C2 C31 88.2(2)
C2 B1 C3 C4 -21.1(3)
C41 B1 C3 C4 -140.1(2)
C51 B1 C3 C4 99.3(2)
B1 C3 C4 C61 -171.98(19)
B1 C3 C4 S1 4.2(3)
C11 S1 C4 C3 118.34(16)
C1 S1 C4 C3 13.50(18)
C11 S1 C4 C61 -64.81(15)
C1 S1 C4 C61 -169.65(13)
C4 S1 C11 C12 -42.9(2)
C1 S1 C11 C12 68.13(19)
C4 S1 C11 C16 141.14(17)
C1 S1 C11 C16 -107.83(17)
C16 C11 C12 C13 -0.9(4)
S1 C11 C12 C13 -176.6(2)
C11 C12 C13 C14 1.5(4)
C12 C13 C14 C15 -1.5(5)
C13 C14 C15 C16 0.8(5)
C12 C11 C16 C15 0.2(3)
S1 C11 C16 C15 176.05(18)
C14 C15 C16 C11 -0.1(4)
C2 C1 C21 C22 81.3(3)
S1 C1 C21 C22 -105.44(18)
C2 C1 C21 C26 -104.2(3)
S1 C1 C21 C26 69.1(2)
C26 C21 C22 C23 -1.5(3)
C1 C21 C22 C23 173.00(19)
C21 C22 C23 C24 -0.4(3)
C22 C23 C24 C25 1.8(4)
C23 C24 C25 C26 -1.3(4)
C24 C25 C26 C21 -0.6(4)
C22 C21 C26 C25 2.0(3)
C1 C21 C26 C25 -172.7(2)
C1 C2 C31 C36 -87.5(2)
B1 C2 C31 C36 90.8(2)
C1 C2 C31 C32 98.2(2)
B1 C2 C31 C32 -83.5(2)
C36 C31 C32 F32 -179.38(17)
C2 C31 C32 F32 -4.8(3)
C36 C31 C32 C33 -0.5(3)
C2 C31 C32 C33 174.03(18)
F32 C32 C33 F33 -2.2(3)
C31 C32 C33 F33 178.93(18)
F32 C32 C33 C34 177.97(18)
C31 C32 C33 C34 -0.9(3)
F33 C33 C34 F34 0.1(3)
C32 C33 C34 F34 179.89(19)
F33 C33 C34 C35 -178.72(19)
C32 C33 C34 C35 1.1(3)
F34 C34 C35 F35 1.0(3)
C33 C34 C35 F35 179.75(19)
F34 C34 C35 C36 -178.67(19)
C33 C34 C35 C36 0.1(3)
F35 C35 C36 F36 0.0(3)
C34 C35 C36 F36 179.63(19)
F35 C35 C36 C31 178.74(19)
C34 C35 C36 C31 -1.6(3)
C32 C31 C36 F36 -179.48(17)
C2 C31 C36 F36 5.8(3)
C32 C31 C36 C35 1.8(3)
C2 C31 C36 C35 -172.89(19)
C3 B1 C41 C46 32.1(3)
C2 B1 C41 C46 -89.6(2)
C51 B1 C41 C46 145.97(19)
C3 B1 C41 C42 -156.79(18)
C2 B1 C41 C42 81.5(2)
C51 B1 C41 C42 -42.9(3)
C46 C41 C42 F42 178.92(18)
B1 C41 C42 F42 7.0(3)
C46 C41 C42 C43 0.2(3)
B1 C41 C42 C43 -171.7(2)
F42 C42 C43 F43 -1.1(3)
C41 C42 C43 F43 177.7(2)
F42 C42 C43 C44 -179.7(2)
C41 C42 C43 C44 -0.9(4)
F43 C43 C44 F44 1.5(4)
C42 C43 C44 F44 -179.9(2)
F43 C43 C44 C45 -178.0(2)
C42 C43 C44 C45 0.6(4)
F44 C44 C45 F45 -0.2(4)
C43 C44 C45 F45 179.4(2)
F44 C44 C45 C46 -179.1(2)
C43 C44 C45 C46 0.4(4)
F45 C45 C46 F46 -1.3(3)
C44 C45 C46 F46 177.6(2)
F45 C45 C46 C41 179.8(2)
C44 C45 C46 C41 -1.3(4)
C42 C41 C46 F46 -177.93(18)
B1 C41 C46 F46 -6.0(3)
C42 C41 C46 C45 0.9(3)
B1 C41 C46 C45 172.9(2)
C3 B1 C51 C52 81.3(2)
C2 B1 C51 C52 -159.86(19)
C41 B1 C51 C52 -39.4(3)
C3 B1 C51 C56 -87.9(2)
C2 B1 C51 C56 30.9(3)
C41 B1 C51 C56 151.40(18)
C56 C51 C52 F52 175.81(19)
B1 C51 C52 F52 5.4(3)
C56 C51 C52 C53 -2.7(3)
B1 C51 C52 C53 -173.1(2)
F52 C52 C53 F53 1.2(4)
C51 C52 C53 F53 179.8(2)
F52 C52 C53 C54 -177.9(2)
C51 C52 C53 C54 0.7(4)
F53 C53 C54 F54 0.8(4)
C52 C53 C54 F54 180.0(2)
F53 C53 C54 C55 -178.1(2)
C52 C53 C54 C55 1.0(4)
F54 C54 C55 F55 -0.2(4)
C53 C54 C55 F55 178.7(2)
F54 C54 C55 C56 -179.4(2)
C53 C54 C55 C56 -0.5(4)
F55 C55 C56 F56 -3.2(3)
C54 C55 C56 F56 176.0(2)
F55 C55 C56 C51 178.91(19)
C54 C55 C56 C51 -1.9(3)
C52 C51 C56 F56 -174.46(18)
B1 C51 C56 F56 -4.3(3)
C52 C51 C56 C55 3.3(3)
B1 C51 C56 C55 173.48(19)
C3 C4 C61 C66 -25.7(3)
S1 C4 C61 C66 157.94(18)
C3 C4 C61 C62 153.9(2)
S1 C4 C61 C62 -22.5(2)
C66 C61 C62 C63 -1.3(3)
C4 C61 C62 C63 179.2(2)
C61 C62 C63 C64 1.6(4)
C62 C63 C64 C65 -0.5(4)
C62 C63 C64 C67 -178.0(2)
C63 C64 C65 C66 -0.9(4)
C67 C64 C65 C66 176.6(3)
C62 C61 C66 C65 -0.1(4)
C4 C61 C66 C65 179.4(2)
C64 C65 C66 C61 1.3(5)
